data_2203848
loop_
_publ_author_name
'Zhifang Yu'
'Jianwei Sun'
'Bing Zhao'
'Xiuyan Gu'
'Zhongzhen Tian'

_publ_section_title
;
 3-Hydroxy-3-(3-hydroxyphenyl)-1-phenylpropan-1-one
;
_journal_issue 7
_journal_name_full 'Acta Crystallographica Section E'
_journal_page_first o1135
_journal_page_last o1136
_journal_paper_doi 10.1107/S1600536804013261
_journal_volume 60
_journal_year 2004
_chemical_formula_iupac 'C15 H14 O3'
_chemical_formula_moiety 'C15 H14 O3'
_chemical_formula_sum 'C15 H14 O3'
_chemical_formula_weight 242.26
_chemical_melting_point 377
_chemical_name_systematic
;
3-Hydroxy-3-(3-hydroxyphenyl)-1-phenylpropan-1-one
;
_space_group_IT_number 14
_symmetry_cell_setting monoclinic
_symmetry_space_group_name_Hall '-P 2ybc'
_symmetry_space_group_name_H-M 'P 1 21/c 1'
_atom_sites_solution_hydrogens geom
_atom_sites_solution_primary direct
_atom_sites_solution_secondary difmap
_cell_angle_alpha 90.00
_cell_angle_beta 105.305(5)
_cell_angle_gamma 90.00
_cell_formula_units_Z 4
_cell_length_a 14.251(5)
_cell_length_b 9.984(3)
_cell_length_c 8.994(3)
_cell_measurement_reflns_used 877
_cell_measurement_temperature 293(2)
_cell_measurement_theta_max 23.35
_cell_measurement_theta_min 3.17
_cell_volume 1234.3(7)
_computing_cell_refinement SMART
_computing_data_collection 'SMART (Bruker, 1997)'
_computing_data_reduction 'SAINT (Bruker, 1997)'
_computing_molecular_graphics 'SHELXTL (Bruker, 1997)'
_computing_publication_material SHELXTL
_computing_structure_refinement 'SHELXL97 (Sheldrick, 1997)'
_computing_structure_solution 'SHELXS97 (Sheldrick, 1997)'
_diffrn_ambient_temperature 293(2)
_diffrn_measured_fraction_theta_full 1.000
_diffrn_measured_fraction_theta_max 1.000
_diffrn_measurement_device_type 'Bruker SMART CCD area-detector'
_diffrn_measurement_method '\f and \w'
_diffrn_radiation_monochromator graphite
_diffrn_radiation_source 'fine-focus sealed tube'
_diffrn_radiation_type MoK\a
_diffrn_radiation_wavelength 0.71073
_diffrn_reflns_av_R_equivalents 0.0351
_diffrn_reflns_av_sigmaI/netI 0.0414
_diffrn_reflns_limit_h_max 11
_diffrn_reflns_limit_h_min -16
_diffrn_reflns_limit_k_max 11
_diffrn_reflns_limit_k_min -11
_diffrn_reflns_limit_l_max 10
_diffrn_reflns_limit_l_min -9
_diffrn_reflns_number 6168
_diffrn_reflns_theta_full 25.00
_diffrn_reflns_theta_max 25.00
_diffrn_reflns_theta_min 1.48
_diffrn_standards_decay_% 0
_diffrn_standards_interval_count 0
_diffrn_standards_interval_time 0
_diffrn_standards_number 0
_exptl_absorpt_coefficient_mu 0.090
_exptl_absorpt_correction_type none
_exptl_crystal_colour colourless
_exptl_crystal_density_diffrn 1.304
_exptl_crystal_density_meas ?
_exptl_crystal_density_method 'not measured'
_exptl_crystal_description plate
_exptl_crystal_F_000 512
_exptl_crystal_size_max 0.34
_exptl_crystal_size_mid 0.22
_exptl_crystal_size_min 0.16
_refine_diff_density_max 0.240
_refine_diff_density_min -0.202
_refine_ls_extinction_method none
_refine_ls_goodness_of_fit_ref 0.994
_refine_ls_hydrogen_treatment mixed
_refine_ls_matrix_type full
_refine_ls_number_parameters 176
_refine_ls_number_reflns 2173
_refine_ls_number_restraints 3
_refine_ls_restrained_S_all 1.024
_refine_ls_R_factor_all 0.0923
_refine_ls_R_factor_gt 0.0481
_refine_ls_shift/su_max 0.000
_refine_ls_shift/su_mean 0.000
_refine_ls_structure_factor_coef Fsqd
_refine_ls_weighting_details 'calc w = 1/[\s^2^(Fo^2^)+(0.0648P)^2^+0.3761P] where P = (Fo^2^+2Fc^2^)/3'
_refine_ls_weighting_scheme calc
_refine_ls_wR_factor_gt 0.1161
_refine_ls_wR_factor_ref 0.1451
_reflns_number_gt 1313
_reflns_number_total 2173
_reflns_threshold_expression I>2\s(I)
_cod_data_source_file bt6430.cif
_cod_data_source_block I
_cod_depositor_comments
;
The following automatic conversions were performed:
'_symmetry_cell_setting' value 'Monoclinic' changed to 'monoclinic'
according to '/home/saulius/struct/CIF-dictionaries/cif_core.dic'
dictionary named 'cif_core.dic' version 2.4.1 from 2010-06-29.

Automatic conversion script
Id: cif_fix_enum 1527 2010-12-29 10:47:43Z saulius 

The following automatic conversions were performed:

'_symmetry_cell_setting' value 'Monoclinic' changed to 'monoclinic'
according to /home/saulius/struct/CIF-dictionaries/cif_core.dic
dictionary named 'cif_core.dic' version 2.4.1 from 2010-06-29.

Automatic conversion script
Id: cif_fix_values 1715 2011-07-08 13:25:40Z adriana 

The following automatic conversions were performed:

'_exptl_crystal_density_meas' value 'none' was changed to '?' - the
value is perceived as not measured.

Automatic conversion script
Id: cif_fix_values 3008 2015-01-20 13:52:24Z robertas 
;
_cod_original_sg_symbol_H-M 'P 21/c'
_cod_database_code 2203848
_cod_database_fobs_code 2203848

loop_
_symmetry_equiv_pos_as_xyz
'x, y, z'
'-x, y+1/2, -z+1/2'
'-x, -y, -z'
'x, -y-1/2, z-1/2'

loop_
_atom_site_label
_atom_site_fract_x
_atom_site_fract_y
_atom_site_fract_z
_atom_site_U_iso_or_equiv
_atom_site_adp_type
_atom_site_calc_flag
_atom_site_refinement_flags
_atom_site_occupancy
_atom_site_disorder_assembly
_atom_site_disorder_group
_atom_site_type_symbol
O1 0.86038(15) 0.7149(3) 0.9155(2) 0.0939(8) Uani d . 1 A . O
O3 0.58108(17) 0.5451(2) 0.1076(2) 0.0828(7) Uani d D 1 . . O
H3 0.6113 0.6151 0.1079 0.124 Uiso calc RD 1 . . H
C9 0.72482(18) 0.6158(2) 0.6580(3) 0.0554(7) Uani d D 1 . . C
H9 0.6989 0.6080 0.7472 0.066 Uiso d PR 0.726(5) A 1 H
H9' 0.7186 0.7116 0.6342 0.066 Uiso d PR 0.274(5) A 2 H
O2 0.72238(18) 0.7572(2) 0.6085(3) 0.0592(9) Uani d PD 0.726(5) A 1 O
H2 0.7549 0.7658 0.5463 0.089 Uiso calc PR 0.726(5) A 1 H
O2' 0.6959(5) 0.5813(9) 0.8092(7) 0.078(3) Uani d PD 0.274(5) A 2 O
H2' 0.6367 0.5864 0.7935 0.117 Uiso calc PR 0.274(5) A 2 H
C1 1.0625(2) 0.7175(3) 0.9674(3) 0.0674(8) Uani d . 1 . . C
H1 1.0353 0.7780 1.0227 0.081 Uiso calc R 1 . . H
C2 1.1623(2) 0.7117(3) 0.9931(4) 0.0799(9) Uani d . 1 . . C
H2A 1.2017 0.7695 1.0638 0.096 Uiso calc R 1 . . H
C3 1.2029(2) 0.6219(3) 0.9156(4) 0.0815(9) Uani d . 1 . . C
H3A 1.2702 0.6179 0.9337 0.098 Uiso calc R 1 . . H
C4 1.1451(2) 0.5370(3) 0.8106(4) 0.0774(9) Uani d . 1 . . C
H4 1.1734 0.4753 0.7581 0.093 Uiso calc R 1 . . H
C5 1.0452(2) 0.5425(3) 0.7822(3) 0.0638(7) Uani d . 1 . . C
H5 1.0064 0.4845 0.7108 0.077 Uiso calc R 1 . . H
C6 1.00237(19) 0.6341(2) 0.8600(3) 0.0525(6) Uani d . 1 A . C
C7 0.8949(2) 0.6454(3) 0.8323(3) 0.0573(7) Uani d . 1 . . C
C8 0.82974(18) 0.5707(3) 0.6989(3) 0.0563(7) Uani d . 1 A . C
H8A 0.8323 0.4760 0.7238 0.068 Uiso calc R 1 . . H
H8B 0.8548 0.5817 0.6093 0.068 Uiso calc R 1 . . H
C10 0.66330(17) 0.5331(2) 0.5268(3) 0.0489(6) Uani d . 1 A . C
C11 0.62129(19) 0.4143(3) 0.5545(3) 0.0597(7) Uani d . 1 . . C
H11 0.6302 0.3841 0.6551 0.072 Uiso calc R 1 A . H
C12 0.5662(2) 0.3407(3) 0.4334(3) 0.0664(8) Uani d . 1 A . C
H12 0.5382 0.2608 0.4533 0.080 Uiso calc R 1 . . H
C13 0.55157(19) 0.3827(3) 0.2840(3) 0.0599(7) Uani d . 1 . . C
H13 0.5138 0.3326 0.2029 0.072 Uiso calc R 1 A . H
C14 0.5942(2) 0.5011(3) 0.2564(3) 0.0584(7) Uani d . 1 A . C
C15 0.64949(19) 0.5753(3) 0.3771(3) 0.0571(7) Uani d . 1 . . C
H15 0.6778 0.6549 0.3572 0.069 Uiso calc R 1 A . H

loop_
_atom_site_aniso_label
_atom_site_aniso_U_11
_atom_site_aniso_U_22
_atom_site_aniso_U_33
_atom_site_aniso_U_12
_atom_site_aniso_U_13
_atom_site_aniso_U_23
O1 0.0760(14) 0.1254(19) 0.0753(14) 0.0240(13) 0.0114(11) -0.0407(13)
O3 0.1096(18) 0.0795(15) 0.0551(11) -0.0062(13) 0.0143(11) 0.0117(10)
C9 0.0584(17) 0.0526(15) 0.0588(16) 0.0020(13) 0.0218(13) -0.0034(12)
O2 0.0698(18) 0.0453(15) 0.0684(18) 0.0015(12) 0.0284(13) -0.0039(12)
O2' 0.067(5) 0.110(6) 0.063(5) 0.007(5) 0.028(4) -0.003(4)
C1 0.076(2) 0.0650(18) 0.0590(16) 0.0021(15) 0.0132(14) -0.0048(14)
C2 0.073(2) 0.081(2) 0.079(2) -0.0080(18) 0.0079(17) -0.0038(17)
C3 0.065(2) 0.082(2) 0.096(2) 0.0025(18) 0.0179(18) 0.010(2)
C4 0.073(2) 0.0694(19) 0.092(2) 0.0155(17) 0.0250(17) 0.0014(17)
C5 0.0639(19) 0.0587(17) 0.0669(17) 0.0049(14) 0.0138(14) -0.0047(14)
C6 0.0621(17) 0.0498(14) 0.0446(14) 0.0038(13) 0.0126(12) 0.0056(11)
C7 0.0678(19) 0.0574(16) 0.0472(14) 0.0097(14) 0.0163(13) 0.0002(12)
C8 0.0608(17) 0.0523(15) 0.0571(15) 0.0031(13) 0.0179(12) -0.0029(12)
C10 0.0465(14) 0.0491(14) 0.0544(15) 0.0056(12) 0.0190(11) -0.0008(12)
C11 0.0659(17) 0.0591(16) 0.0569(16) -0.0055(14) 0.0213(13) 0.0097(13)
C12 0.0693(19) 0.0561(16) 0.076(2) -0.0139(14) 0.0224(15) 0.0038(15)
C13 0.0575(17) 0.0604(17) 0.0600(17) 0.0008(14) 0.0125(13) -0.0084(13)
C14 0.0644(17) 0.0599(17) 0.0535(16) 0.0143(14) 0.0204(13) 0.0079(13)
C15 0.0670(18) 0.0473(14) 0.0615(17) 0.0002(13) 0.0251(14) 0.0046(12)

loop_
_atom_type_symbol
_atom_type_description
_atom_type_scat_dispersion_real
_atom_type_scat_dispersion_imag
_atom_type_scat_source
C C 0.0033 0.0016
; International Tables
Vol. C, Tables 4.2.6.8 and 6.1.1.4
;
H H 0.0000 0.0000
; International Tables
Vol. C, Tables 4.2.6.8 and 6.1.1.4
;
O O 0.0106 0.0060
; International Tables
Vol. C, Tables 4.2.6.8 and 6.1.1.4
;

loop_
_geom_angle_atom_site_label_1
_geom_angle_atom_site_label_2
_geom_angle_atom_site_label_3
_geom_angle
_geom_angle_publ_flag
C14 O3 H3 109.5 ?
O2 C9 O2' 118.9(4) ?
O2 C9 C8 107.5(2) ?
O2' C9 C8 101.2(3) ?
O2 C9 C10 108.9(2) yes
O2' C9 C10 109.1(3) ?
C8 C9 C10 111.0(2) ?
O2 C9 H9 110.0 ?
O2' C9 H9 10.4 ?
C8 C9 H9 110.1 ?
C10 C9 H9 109.3 ?
O2 C9 H9' 7.0 ?
O2' C9 H9' 112.2 ?
C8 C9 H9' 111.8 ?
C10 C9 H9' 111.2 ?
H9 C9 H9' 103.1 ?
C9 O2 H9' 13.2 ?
C9 O2 H2 109.5 ?
H9' O2 H2 122.6 ?
C9 O2' H9 16.1 ?
C9 O2' H2' 109.5 ?
C2 C1 C6 120.8(3) ?
C2 C1 H1 119.6 ?
C6 C1 H1 119.6 ?
C3 C2 C1 120.2(3) ?
C3 C2 H2A 119.9 ?
C1 C2 H2A 119.9 ?
C2 C3 C4 120.2(3) ?
C2 C3 H3A 119.9 ?
C4 C3 H3A 119.9 ?
C3 C4 C5 120.4(3) ?
C3 C4 H4 119.8 ?
C5 C4 H4 119.8 ?
C4 C5 C6 120.2(3) ?
C4 C5 H5 119.9 ?
C6 C5 H5 119.9 ?
C5 C6 C1 118.3(3) ?
C5 C6 C7 122.4(2) ?
C1 C6 C7 119.4(2) ?
O1 C7 C6 120.3(2) ?
O1 C7 C8 120.6(2) yes
C6 C7 C8 119.1(2) ?
C7 C8 C9 114.1(2) ?
C7 C8 H8A 108.7 ?
C9 C8 H8A 108.7 ?
C7 C8 H8B 108.7 ?
C9 C8 H8B 108.7 ?
H8A C8 H8B 107.6 ?
C15 C10 C11 118.9(2) ?
C15 C10 C9 119.9(2) ?
C11 C10 C9 121.1(2) ?
C12 C11 C10 120.0(2) ?
C12 C11 H11 120.0 ?
C10 C11 H11 120.0 ?
C13 C12 C11 121.3(3) ?
C13 C12 H12 119.3 ?
C11 C12 H12 119.3 ?
C12 C13 C14 118.6(3) ?
C12 C13 H13 120.7 ?
C14 C13 H13 120.7 ?
O3 C14 C15 119.9(2) ?
O3 C14 C13 119.7(2) ?
C15 C14 C13 120.4(2) yes
C10 C15 C14 120.7(2) ?
C10 C15 H15 119.6 ?
C14 C15 H15 119.6 ?

loop_
_geom_bond_atom_site_label_1
_geom_bond_atom_site_label_2
_geom_bond_distance
_geom_bond_publ_flag
O1 C7 1.216(3) yes
O3 C14 1.374(3) yes
O3 H3 0.8200 ?
C9 O2 1.477(3) yes
C9 O2' 1.559(6) ?
C9 C8 1.511(4) ?
C9 C10 1.516(3) ?
C9 H9 0.9708 ?
C9 H9' 0.9788 ?
O2 H9' 0.5193 ?
O2 H2 0.8200 ?
O2' H9 0.6292 ?
O2' H2' 0.8200 ?
C1 C2 1.380(4) ?
C1 C6 1.386(4) ?
C1 H1 0.9300 ?
C2 C3 1.356(4) ?
C2 H2A 0.9300 ?
C3 C4 1.371(4) ?
C3 H3A 0.9300 ?
C4 C5 1.380(4) ?
C4 H4 0.9300 ?
C5 C6 1.387(3) ?
C5 H5 0.9300 ?
C6 C7 1.490(4) ?
C7 C8 1.506(4) yes
C8 H8A 0.9700 ?
C8 H8B 0.9700 ?
C10 C15 1.374(3) ?
C10 C11 1.380(3) ?
C11 C12 1.375(4) ?
C11 H11 0.9300 ?
C12 C13 1.370(4) ?
C12 H12 0.9300 ?
C13 C14 1.381(4) ?
C13 H13 0.9300 ?
C14 C15 1.377(4) ?
C15 H15 0.9300 ?

loop_
_geom_hbond_atom_site_label_D
_geom_hbond_atom_site_label_H
_geom_hbond_atom_site_label_A
_geom_hbond_site_symmetry_A
_geom_hbond_distance_DH
_geom_hbond_distance_HA
_geom_hbond_distance_DA
_geom_hbond_angle_DHA
O2 H2 O1 4_575 0.82 2.15 2.960(3) 171
O3 H3 O2 4_575 0.82 2.03 2.818(3) 161

loop_
_geom_torsion_atom_site_label_1
_geom_torsion_atom_site_label_2
_geom_torsion_atom_site_label_3
_geom_torsion_atom_site_label_4
_geom_torsion
_geom_torsion_publ_flag
C6 C1 C2 C3 -1.4(5) ?
C1 C2 C3 C4 0.4(5) ?
C2 C3 C4 C5 0.3(5) ?
C3 C4 C5 C6 0.0(4) ?
C4 C5 C6 C1 -1.0(4) ?
C4 C5 C6 C7 179.2(2) ?
C2 C1 C6 C5 1.7(4) ?
C2 C1 C6 C7 -178.5(3) ?
C5 C6 C7 O1 170.9(3) ?
C1 C6 C7 O1 -8.8(4) ?
C5 C6 C7 C8 -9.8(4) ?
C1 C6 C7 C8 170.5(2) ?
O1 C7 C8 C9 13.8(4) ?
C6 C7 C8 C9 -165.5(2) yes
O2 C9 C8 C7 63.0(3) yes
O2' C9 C8 C7 -62.4(4) ?
C10 C9 C8 C7 -178.0(2) ?
O2 C9 C10 C15 26.2(3) ?
O2' C9 C10 C15 157.4(4) ?
C8 C9 C10 C15 -92.0(3) ?
O2 C9 C10 C11 -154.5(2) ?
O2' C9 C10 C11 -23.3(4) ?
C8 C9 C10 C11 87.3(3) ?
C15 C10 C11 C12 -0.4(4) ?
C9 C10 C11 C12 -179.7(2) ?
C10 C11 C12 C13 -0.1(4) ?
C11 C12 C13 C14 0.5(4) ?
C12 C13 C14 O3 179.7(2) ?
C12 C13 C14 C15 -0.4(4) ?
C11 C10 C15 C14 0.4(4) ?
C9 C10 C15 C14 179.7(2) ?
O3 C14 C15 C10 179.9(2) yes
C13 C14 C15 C10 0.0(4) ?
